data_1522307
loop_
_publ_author_name
'Zakharov, M.A.'
'Troyanov, S.I.'
'Rybakov, V.B.'
'Aslanov, L.A.'
'Kemnitz, E.'

_publ_section_title
;
 Synthesis and crystal structure of sodium hydrogen selenates, Na H Se O4
 and Na3 (H (H Se O4)2) (H Se O4)2
;
_journal_name_full Kristallografiya
_journal_page_first 448
_journal_page_last 453
_journal_volume 44
_journal_year 1999
_chemical_formula_sum 'H5 Na3 O16 Se4'
_chemical_name_systematic 'Na3 (H (H Se O4)2) (H Se O4)2'
_space_group_IT_number 2
_symmetry_space_group_name_Hall '-P 1'
_symmetry_space_group_name_H-M 'P -1'
_cell_angle_alpha 104.83
_cell_angle_beta 91.69
_cell_angle_gamma 105.41
_cell_formula_units_Z 1
_cell_length_a 5.857
_cell_length_b 7.254
_cell_length_c 8.943
_cell_volume 352.154
_citation_journal_id_ASTM KRISAJ
_cod_data_source_file Zakharov_KRISAJ_1999_450.cif
_cod_data_source_block H5Na3O16Se4
_cod_original_cell_volume 352.1535
_cod_database_code 1522307

loop_
_symmetry_equiv_pos_as_xyz
x,y,z
-x,-y,-z

loop_
_atom_site_label
_atom_site_type_symbol
_atom_site_fract_x
_atom_site_fract_y
_atom_site_fract_z
_atom_site_occupancy
_atom_site_U_iso_or_equiv
O6 O-2 0.1109 0.756 0.3042 1 0.0
O5 O-2 0.4227 0.5587 0.1691 1 0.0
O2 O-2 0.1186 0.6785 0.9201 1 0.0
H1 H+1 0.552 0.886 0.832 1 0.0
O7 O-2 0.5616 0.85 0.4315 1 0.0
O1 O-2 0.2597 0.077 0.9629 1 0.0
Se1 Se+6 0.20774 0.85846 0.84172 1 0.0
Na1 Na+1 0.1939 0.3705 0.9174 1 0.0
H3 H+1 0.172 0.403 0.395 1 0.0
Se2 Se+6 0.33301 0.67057 0.32566 1 0.0
O8 O-2 0.2621 0.5165 0.4414 1 0.0
H2 H+1 0.533 0.918 0.453 0.5 0.0
Na2 Na+1 0 0 0.5 1 0.0
O3 O-2 0.0323 0.8335 0.6891 1 0.0
O4 O-2 0.4705 0.8438 0.7687 1 0.0
